data_7245513
loop_
_publ_author_name
'Huang, Xin-Da'
'Sun, Guo-Bin'
'Chen, Yi-Qing'
'Wen, Ge-Hua'
'Bao, Song-Song'
'Zheng, Li-Min'

_publ_section_title
;
 Photoresponsive gadolinium--anthracene complexes: tuning the orientation
 and \p--\p stacking of anthracene groups via alkyl ester substituents of
 phosphonate ligands
;
_journal_name_full CrystEngComm
_journal_paper_doi 10.1039/D2CE01012G
_journal_year 2022
_chemical_formula_moiety 'C44 H54 Gd N5 O16 P2'
_chemical_formula_sum 'C44 H54 Gd N5 O16 P2'
_chemical_formula_weight 1128.11
_chemical_name_systematic 2
_chemical_properties_physical Light-sensitive,Photo-sensitive
_space_group_crystal_system monoclinic
_space_group_IT_number 15
_space_group_name_Hall '-C 2yc'
_space_group_name_H-M_alt 'C 1 2/c 1'
_atom_sites_solution_hydrogens mixed
_audit_creation_method SHELXL-2018/3
_audit_update_record
;
2022-07-21 deposited with the CCDC.	2022-08-29 downloaded from the CCDC.
;
_cell_angle_alpha 90
_cell_angle_beta 96.281(14)
_cell_angle_gamma 90
_cell_formula_units_Z 4
_cell_length_a 11.555(7)
_cell_length_b 19.054(12)
_cell_length_c 23.235(16)
_cell_measurement_reflns_used 4906
_cell_measurement_temperature 300(2)
_cell_measurement_theta_max 24.8
_cell_measurement_theta_min 2.30
_cell_volume 5085(6)
_computing_cell_refinement 'Bruker APEX3'
_computing_data_collection 'Bruker APEX3'
_computing_data_reduction 'Bruker APEX3'
_computing_molecular_graphics 'Bruker SHELXTL'
_computing_publication_material 'Bruker SHELXTL'
_computing_structure_refinement 'SHELXL-2018/3 (Sheldrick, 2018)'
_computing_structure_solution 'SHELXT 2014/4 (Sheldrick, 2014)'
_diffrn_ambient_temperature 300(2)
_diffrn_measured_fraction_theta_full 0.999
_diffrn_measured_fraction_theta_max 0.990
_diffrn_measurement_device_type 'Bruker D8 Venture'
_diffrn_radiation_type MoK\a
_diffrn_radiation_wavelength 0.71073
_diffrn_reflns_av_R_equivalents 0.0459
_diffrn_reflns_av_unetI/netI 0.0515
_diffrn_reflns_Laue_measured_fraction_full 0.999
_diffrn_reflns_Laue_measured_fraction_max 0.990
_diffrn_reflns_limit_h_max 10
_diffrn_reflns_limit_h_min -14
_diffrn_reflns_limit_k_max 23
_diffrn_reflns_limit_k_min -22
_diffrn_reflns_limit_l_max 29
_diffrn_reflns_limit_l_min -29
_diffrn_reflns_number 16762
_diffrn_reflns_point_group_measured_fraction_full 0.999
_diffrn_reflns_point_group_measured_fraction_max 0.990
_diffrn_reflns_theta_full 25.242
_diffrn_reflns_theta_max 26.567
_diffrn_reflns_theta_min 2.070
_exptl_absorpt_coefficient_mu 1.438
_exptl_absorpt_correction_T_max 0.891
_exptl_absorpt_correction_T_min 0.842
_exptl_absorpt_correction_type multi-scan
_exptl_absorpt_process_details 'SADABS 2016/2'
_exptl_crystal_colour yellow
_exptl_crystal_density_diffrn 1.474
_exptl_crystal_description rod
_exptl_crystal_F_000 2300
_exptl_crystal_preparation Luminescent
_exptl_crystal_recrystallization_method 'Re-crystallisation from solvent: methanol'
_exptl_crystal_size_max 0.250
_exptl_crystal_size_mid 0.050
_exptl_crystal_size_min 0.050
_refine_diff_density_max 0.996
_refine_diff_density_min -0.790
_refine_diff_density_rms 0.094
_refine_ls_extinction_method none
_refine_ls_goodness_of_fit_ref 1.036
_refine_ls_hydrogen_treatment constr
_refine_ls_matrix_type full
_refine_ls_number_parameters 364
_refine_ls_number_reflns 5251
_refine_ls_number_restraints 426
_refine_ls_restrained_S_all 1.132
_refine_ls_R_factor_all 0.0775
_refine_ls_R_factor_gt 0.0543
_refine_ls_shift/su_max 0.000
_refine_ls_shift/su_mean 0.000
_refine_ls_structure_factor_coef Fsqd
_refine_ls_weighting_details 'w=1/[\s^2^(Fo^2^)+(0.0737P)^2^+12.3933P] where P=(Fo^2^+2Fc^2^)/3'
_refine_ls_weighting_scheme calc
_refine_ls_wR_factor_gt 0.1312
_refine_ls_wR_factor_ref 0.1449
_reflns_Friedel_coverage 0.000
_reflns_number_gt 4017
_reflns_number_total 5251
_reflns_threshold_expression 'I > 2\s(I)'
_cod_data_source_file d2ce01012g2.cif
_cod_data_source_block 2
_cod_original_sg_symbol_H-M 'C 2/c'
_cod_database_code 7245513
_shelx_shelxl_version_number 2018/3
_shelx_space_group_comment
;
The symmetry employed for this shelxl refinement is uniquely defined
by the following loop, which should always be used as a source of
symmetry information in preference to the above space-group names.
They are only intended as comments.
;
_shelx_estimated_absorpt_t_min 0.715
_shelx_estimated_absorpt_t_max 0.932

loop_
_space_group_symop_operation_xyz
'x, y, z'
'-x, y, -z+1/2'
'x+1/2, y+1/2, z'
'-x+1/2, y+1/2, -z+1/2'
'-x, -y, -z'
'x, -y, z-1/2'
'-x+1/2, -y+1/2, -z'
'x+1/2, -y+1/2, z-1/2'

loop_
_atom_site_label
_atom_site_type_symbol
_atom_site_fract_x
_atom_site_fract_y
_atom_site_fract_z
_atom_site_U_iso_or_equiv
_atom_site_adp_type
_atom_site_occupancy
_atom_site_site_symmetry_order
_atom_site_calc_flag
_atom_site_refinement_flags_posn
_atom_site_refinement_flags_adp
_atom_site_refinement_flags_occupancy
_atom_site_disorder_assembly
_atom_site_disorder_group
Gd1 Gd 0.500000 0.68708(2) 0.250000 0.04868(15) Uani 1 2 d DS T P . .
P1 P 0.62201(16) 0.69343(10) 0.40245(7) 0.0664(4) Uani 1 1 d . U . . .
C1 C 0.5320(6) 0.6265(4) 0.4263(2) 0.0649(13) Uani 1 1 d . U . . .
H1A H 0.452179 0.643052 0.421119 0.078 Uiso 1 1 calc R U . . .
H1B H 0.536562 0.586156 0.401150 0.078 Uiso 1 1 calc R U . . .
C2 C 0.5587(5) 0.6019(3) 0.4885(3) 0.0619(11) Uani 1 1 d . U . . .
C3 C 0.6354(6) 0.5474(4) 0.5021(3) 0.0735(12) Uani 1 1 d . U . . .
C4 C 0.6943(7) 0.5128(4) 0.4598(4) 0.0915(16) Uani 1 1 d . U . . .
H4 H 0.681245 0.527437 0.421489 0.110 Uiso 1 1 calc R U . . .
C5 C 0.7692(8) 0.4592(5) 0.4736(5) 0.1084(18) Uani 1 1 d . U . . .
H5 H 0.807355 0.437686 0.445124 0.130 Uiso 1 1 calc R U . . .
C6 C 0.7886(8) 0.4366(5) 0.5308(5) 0.1098(19) Uani 1 1 d . U . . .
H6 H 0.840114 0.399643 0.539533 0.132 Uiso 1 1 calc R U . . .
C7 C 0.7372(7) 0.4650(5) 0.5733(4) 0.1001(17) Uani 1 1 d . U . . .
H7 H 0.753097 0.448360 0.611002 0.120 Uiso 1 1 calc R U . . .
C8 C 0.6557(7) 0.5227(4) 0.5607(4) 0.0821(13) Uani 1 1 d . U . . .
C9 C 0.5993(7) 0.5542(4) 0.6014(3) 0.0860(15) Uani 1 1 d . U . . .
H9 H 0.613445 0.538259 0.639378 0.103 Uiso 1 1 calc R U . . .
C10 C 0.5222(7) 0.6085(4) 0.5901(3) 0.0857(14) Uani 1 1 d . U . . .
C11 C 0.4635(9) 0.6401(5) 0.6339(4) 0.1067(18) Uani 1 1 d . U . . .
H11 H 0.477381 0.623905 0.671831 0.128 Uiso 1 1 calc R U . . .
C12 C 0.3912(10) 0.6911(6) 0.6220(5) 0.1156(19) Uani 1 1 d . U . . .
H12 H 0.354158 0.710234 0.651952 0.139 Uiso 1 1 calc R U . . .
C13 C 0.3659(9) 0.7189(5) 0.5665(4) 0.1071(18) Uani 1 1 d . U . . .
H13 H 0.313094 0.755570 0.559618 0.129 Uiso 1 1 calc R U . . .
C14 C 0.4207(7) 0.6907(4) 0.5219(4) 0.0891(15) Uani 1 1 d . U . . .
H14 H 0.404897 0.708998 0.484765 0.107 Uiso 1 1 calc R U . . .
C15 C 0.5011(6) 0.6344(4) 0.5318(3) 0.0731(12) Uani 1 1 d . U . . .
C16 C 0.8458(8) 0.6933(5) 0.3929(5) 0.107(2) Uani 1 1 d . U . . .
H16A H 0.819254 0.718830 0.357793 0.129 Uiso 1 1 calc R U . . .
H16B H 0.890805 0.725135 0.419084 0.129 Uiso 1 1 calc R U . . .
C17 C 0.9142(11) 0.6381(7) 0.3798(5) 0.151(3) Uani 1 1 d . U . . .
H17A H 0.868553 0.606607 0.354129 0.226 Uiso 1 1 d R U . . .
H17B H 0.978491 0.655295 0.361166 0.226 Uiso 1 1 d R U . . .
H17C H 0.943081 0.613659 0.414744 0.226 Uiso 1 1 d R U . . .
C18 C 0.6420(9) 0.8262(5) 0.4300(4) 0.105(2) Uani 1 1 d . U . . .
H18A H 0.696237 0.841921 0.462226 0.125 Uiso 1 1 calc R U . . .
H18B H 0.682531 0.825763 0.395548 0.125 Uiso 1 1 calc R U . . .
C19 C 0.5490(11) 0.8722(6) 0.4221(6) 0.152(4) Uani 1 1 d . U . . .
H19A H 0.543295 0.895666 0.458270 0.229 Uiso 1 1 d R U . . .
H19B H 0.563486 0.906103 0.393110 0.229 Uiso 1 1 d R U . . .
H19C H 0.477371 0.848114 0.410025 0.229 Uiso 1 1 d R U . . .
C20 C 0.7067(10) 0.8683(6) 0.2494(6) 0.143(4) Uani 1 1 d . U . . .
H20A H 0.712380 0.850991 0.210977 0.215 Uiso 1 1 d R U . . .
H20B H 0.771165 0.898786 0.261038 0.215 Uiso 1 1 d R U . . .
H20C H 0.707867 0.829494 0.275946 0.215 Uiso 1 1 d R U . . .
C21 C 0.500000 0.8730(5) 0.250000 0.084(3) Uani 1 2 d S TU P . .
C22 C 0.6076(12) 0.9838(5) 0.2482(6) 0.157(4) Uani 1 1 d . U . . .
H22A H 0.660950 0.999580 0.280812 0.189 Uiso 1 1 calc R U . . .
H22B H 0.639672 0.997239 0.212952 0.189 Uiso 1 1 calc R U . . .
C23 C 0.500000 1.0162(9) 0.250000 0.175(5) Uani 1 2 d S TU P . .
H23A H 0.490429 1.046867 0.216462 0.210 Uiso 0.5 1 calc R U P . .
H23B H 0.509572 1.046870 0.283536 0.210 Uiso 0.5 1 calc R U P . .
N1 N 0.5969(8) 0.9073(4) 0.2503(4) 0.114(2) Uani 1 1 d . U . . .
N3 N 0.5442(13) 0.5377(5) 0.2556(6) 0.094(3) Uani 0.5 1 d D U P . .
O1 O 0.5974(4) 0.7095(3) 0.34018(18) 0.0772(12) Uani 1 1 d . U . . .
O2 O 0.7479(4) 0.6682(3) 0.4192(2) 0.0887(12) Uani 1 1 d . U . . .
O3 O 0.6033(5) 0.7581(3) 0.4411(2) 0.0879(12) Uani 1 1 d . U . . .
O4 O 0.500000 0.8071(3) 0.250000 0.080(2) Uani 1 2 d S T P A .
N2 N 0.7237(8) 0.6723(7) 0.2011(4) 0.083(2) Uani 0.575(9) 1 d D U P A 1
O5 O 0.6380(8) 0.6995(5) 0.1733(4) 0.076(2) Uani 0.575(9) 1 d D U P A 1
O6 O 0.7215(8) 0.6673(6) 0.2540(4) 0.096(2) Uani 0.575(9) 1 d D U P A 1
O7 O 0.8100(10) 0.6579(11) 0.1767(6) 0.100(4) Uani 0.575(9) 1 d D U P A 1
N2' N 0.7212(10) 0.6576(7) 0.2093(7) 0.085(2) Uani 0.425(9) 1 d D U P A 2
O5' O 0.6705(12) 0.7149(7) 0.2022(7) 0.088(3) Uani 0.425(9) 1 d D U P A 2
O6' O 0.6702(11) 0.6138(7) 0.2373(6) 0.092(3) Uani 0.425(9) 1 d D U P A 2
O7' O 0.8200(13) 0.6477(13) 0.1964(9) 0.098(4) Uani 0.425(9) 1 d D U P A 2
O8 O 0.5236(13) 0.5673(6) 0.2077(5) 0.089(3) Uani 0.5 1 d D U P A .
O8' O 0.4416(13) 0.5728(6) 0.2003(5) 0.093(3) Uani 0.5 1 d . U P A .
O9 O 0.5500(11) 0.4727(5) 0.2561(5) 0.103(3) Uani 0.5 1 d D U P A .

loop_
_atom_site_aniso_label
_atom_site_aniso_U_11
_atom_site_aniso_U_22
_atom_site_aniso_U_33
_atom_site_aniso_U_23
_atom_site_aniso_U_13
_atom_site_aniso_U_12
Gd1 0.0655(3) 0.0441(2) 0.0365(2) 0.000 0.00613(15) 0.000
P1 0.0768(10) 0.0727(11) 0.0459(7) 0.0110(7) -0.0105(7) -0.0298(9)
C1 0.073(3) 0.068(3) 0.051(2) 0.006(2) -0.006(2) -0.024(2)
C2 0.066(3) 0.059(2) 0.059(2) 0.008(2) -0.002(2) -0.023(2)
C3 0.072(3) 0.060(3) 0.087(3) 0.012(2) -0.002(2) -0.021(2)
C4 0.086(3) 0.071(3) 0.118(4) 0.004(3) 0.010(3) -0.014(3)
C5 0.098(4) 0.082(4) 0.145(4) 0.004(4) 0.009(4) -0.006(3)
C6 0.095(4) 0.080(4) 0.150(4) 0.013(4) -0.008(4) -0.008(3)
C7 0.092(4) 0.076(3) 0.126(4) 0.023(3) -0.017(3) -0.019(3)
C8 0.080(3) 0.067(3) 0.095(3) 0.020(2) -0.012(2) -0.025(2)
C9 0.098(3) 0.081(3) 0.076(3) 0.017(3) -0.006(3) -0.034(3)
C10 0.105(3) 0.082(3) 0.072(3) 0.005(2) 0.019(3) -0.030(2)
C11 0.130(4) 0.104(4) 0.091(3) -0.001(3) 0.035(3) -0.023(3)
C12 0.135(4) 0.106(4) 0.112(4) -0.007(4) 0.040(4) -0.016(3)
C13 0.117(4) 0.090(4) 0.118(4) -0.008(3) 0.031(3) -0.013(3)
C14 0.095(4) 0.075(3) 0.099(3) 0.001(3) 0.020(3) -0.018(3)
C15 0.083(3) 0.066(3) 0.071(2) 0.004(2) 0.012(2) -0.026(2)
C16 0.090(4) 0.122(5) 0.109(4) 0.019(4) 0.007(3) -0.018(4)
C17 0.132(7) 0.155(8) 0.169(8) -0.008(7) 0.031(6) 0.001(6)
C18 0.129(5) 0.080(4) 0.104(4) 0.003(3) 0.006(4) -0.025(3)
C19 0.164(8) 0.115(7) 0.176(8) 0.007(7) 0.009(7) 0.015(5)
C20 0.128(7) 0.101(8) 0.199(10) -0.011(8) 0.009(8) -0.033(5)
C21 0.116(7) 0.046(5) 0.085(6) 0.000 -0.012(6) 0.000
C22 0.184(8) 0.068(5) 0.216(8) -0.003(6) 0.001(8) -0.019(5)
C23 0.198(11) 0.076(8) 0.247(11) 0.000 0.007(11) 0.000
N1 0.139(5) 0.054(4) 0.146(5) -0.005(4) 0.002(5) -0.025(3)
N3 0.180(9) 0.050(3) 0.058(4) 0.004(3) 0.028(6) 0.021(5)
O1 0.091(3) 0.084(3) 0.053(2) 0.0135(19) -0.014(2) -0.036(2)
O2 0.079(2) 0.104(3) 0.079(3) 0.025(2) -0.007(2) -0.025(2)
O3 0.116(3) 0.077(2) 0.071(2) 0.001(2) 0.007(2) -0.033(2)
O4 0.109(5) 0.035(3) 0.091(5) 0.000 -0.008(4) 0.000
N2 0.073(4) 0.093(5) 0.086(4) -0.005(4) 0.025(4) 0.012(4)
O5 0.067(4) 0.088(5) 0.076(5) 0.001(4) 0.018(4) 0.003(4)
O6 0.081(4) 0.117(5) 0.091(4) -0.004(4) 0.016(4) 0.015(4)
O7 0.075(6) 0.125(8) 0.105(9) -0.011(7) 0.033(6) 0.013(6)
N2' 0.075(4) 0.095(5) 0.088(5) -0.001(5) 0.026(4) 0.014(4)
O5' 0.077(5) 0.093(5) 0.096(6) 0.010(5) 0.023(5) 0.011(4)
O6' 0.083(5) 0.091(6) 0.108(6) 0.006(5) 0.037(5) 0.016(5)
O7' 0.077(6) 0.117(9) 0.106(9) 0.002(8) 0.032(7) 0.021(6)
O8 0.174(9) 0.047(3) 0.049(4) 0.001(3) 0.030(6) 0.023(5)
O8' 0.177(9) 0.050(4) 0.055(4) 0.002(3) 0.024(6) 0.013(5)
O9 0.189(10) 0.053(4) 0.070(5) 0.007(4) 0.026(7) 0.028(5)

loop_
_atom_type_symbol
_atom_type_description
_atom_type_scat_dispersion_real
_atom_type_scat_dispersion_imag
_atom_type_scat_source
C C 0.0033 0.0016 'International Tables Vol C Tables 4.2.6.8 and 6.1.1.4'
H H 0.0000 0.0000 'International Tables Vol C Tables 4.2.6.8 and 6.1.1.4'
Gd Gd -0.1653 3.9035 'International Tables Vol C Tables 4.2.6.8 and 6.1.1.4'
N N 0.0061 0.0033 'International Tables Vol C Tables 4.2.6.8 and 6.1.1.4'
O O 0.0106 0.0060 'International Tables Vol C Tables 4.2.6.8 and 6.1.1.4'
P P 0.1023 0.0942 'International Tables Vol C Tables 4.2.6.8 and 6.1.1.4'

loop_
_geom_angle_atom_site_label_1
_geom_angle_atom_site_label_2
_geom_angle_atom_site_label_3
_geom_angle
_geom_angle_site_symmetry_1
_geom_angle_site_symmetry_3
_geom_angle_publ_flag
O4 Gd1 O1 79.35(13) . 2_655 ?
O4 Gd1 O1 79.35(13) . . ?
O1 Gd1 O1 158.7(3) 2_655 . ?
O4 Gd1 O5' 77.4(3) . . ?
O1 Gd1 O5' 83.3(4) 2_655 . ?
O1 Gd1 O5' 92.0(4) . . ?
O4 Gd1 O5' 77.4(3) . 2_655 ?
O1 Gd1 O5' 92.0(4) 2_655 2_655 ?
O1 Gd1 O5' 83.3(4) . 2_655 ?
O4 Gd1 O6' 124.7(3) . 2_655 ?
O1 Gd1 O6' 84.1(4) 2_655 2_655 ?
O1 Gd1 O6' 108.3(3) . 2_655 ?
O4 Gd1 O6' 124.7(3) . . ?
O1 Gd1 O6' 108.3(3) 2_655 . ?
O1 Gd1 O6' 84.1(4) . . ?
O5' Gd1 O6' 50.8(3) . . ?
O5' Gd1 O6' 151.8(5) 2_655 . ?
O6' Gd1 O6' 110.7(6) 2_655 . ?
O4 Gd1 O8 155.3(3) . . ?
O1 Gd1 O8 82.8(3) 2_655 . ?
O1 Gd1 O8 117.4(3) . . ?
O5' Gd1 O8 83.7(4) . . ?
O5' Gd1 O8 120.4(4) 2_655 . ?
O6' Gd1 O8 69.7(4) 2_655 . ?
O6' Gd1 O8 46.7(5) . . ?
O4 Gd1 O8 155.3(3) . 2_655 ?
O1 Gd1 O8 117.4(3) 2_655 2_655 ?
O1 Gd1 O8 82.8(3) . 2_655 ?
O8 Gd1 O8 49.4(5) . 2_655 ?
O4 Gd1 O8' 149.7(3) . 2_655 ?
O1 Gd1 O8' 130.9(3) 2_655 2_655 ?
O1 Gd1 O8' 70.4(3) . 2_655 ?
O8 Gd1 O8' 50.2(3) . 2_655 ?
O8 Gd1 O8' 21.7(4) 2_655 2_655 ?
O4 Gd1 O8' 149.7(3) . . ?
O1 Gd1 O8' 70.4(3) 2_655 . ?
O1 Gd1 O8' 130.9(3) . . ?
O5' Gd1 O8' 99.7(5) . . ?
O5' Gd1 O8' 102.0(4) 2_655 . ?
O6' Gd1 O8' 52.1(4) 2_655 . ?
O6' Gd1 O8' 68.4(5) . . ?
O8 Gd1 O8' 21.7(4) . . ?
O8 Gd1 O8' 50.2(3) 2_655 . ?
O8' Gd1 O8' 60.6(5) 2_655 . ?
O4 Gd1 O5 84.7(2) . . ?
O1 Gd1 O5 68.0(2) 2_655 . ?
O1 Gd1 O5 109.9(3) . . ?
O8 Gd1 O5 72.8(4) . . ?
O8 Gd1 O5 117.7(4) 2_655 . ?
O8' Gd1 O5 104.2(4) 2_655 . ?
O8' Gd1 O5 85.2(4) . . ?
O1 P1 O2 112.8(3) . . ?
O1 P1 O3 112.2(3) . . ?
O2 P1 O3 106.8(3) . . ?
O1 P1 C1 113.5(3) . . ?
O2 P1 C1 105.5(3) . . ?
O3 P1 C1 105.5(3) . . ?
C2 C1 P1 117.1(4) . . ?
C2 C1 H1A 108.0 . . ?
P1 C1 H1A 108.0 . . ?
C2 C1 H1B 108.0 . . ?
P1 C1 H1B 108.0 . . ?
H1A C1 H1B 107.3 . . ?
C3 C2 C15 120.6(6) . . ?
C3 C2 C1 120.6(7) . . ?
C15 C2 C1 118.8(6) . . ?
C2 C3 C4 122.4(7) . . ?
C2 C3 C8 119.9(7) . . ?
C4 C3 C8 117.7(7) . . ?
C5 C4 C3 122.0(9) . . ?
C5 C4 H4 119.0 . . ?
C3 C4 H4 119.0 . . ?
C4 C5 C6 119.4(10) . . ?
C4 C5 H5 120.3 . . ?
C6 C5 H5 120.3 . . ?
C7 C6 C5 123.2(10) . . ?
C7 C6 H6 118.4 . . ?
C5 C6 H6 118.4 . . ?
C6 C7 C8 119.4(9) . . ?
C6 C7 H7 120.3 . . ?
C8 C7 H7 120.3 . . ?
C9 C8 C3 118.6(8) . . ?
C9 C8 C7 123.1(8) . . ?
C3 C8 C7 118.3(9) . . ?
C8 C9 C10 123.8(7) . . ?
C8 C9 H9 118.1 . . ?
C10 C9 H9 118.1 . . ?
C9 C10 C11 122.3(8) . . ?
C9 C10 C15 118.6(8) . . ?
C11 C10 C15 119.1(9) . . ?
C12 C11 C10 121.0(10) . . ?
C12 C11 H11 119.5 . . ?
C10 C11 H11 119.5 . . ?
C11 C12 C13 123.3(11) . . ?
C11 C12 H12 118.4 . . ?
C13 C12 H12 118.4 . . ?
C14 C13 C12 118.6(10) . . ?
C14 C13 H13 120.7 . . ?
C12 C13 H13 120.7 . . ?
C13 C14 C15 121.2(9) . . ?
C13 C14 H14 119.4 . . ?
C15 C14 H14 119.4 . . ?
C2 C15 C14 124.6(7) . . ?
C2 C15 C10 118.5(7) . . ?
C14 C15 C10 116.8(8) . . ?
C17 C16 O2 110.0(10) . . ?
C17 C16 H16A 109.7 . . ?
O2 C16 H16A 109.7 . . ?
C17 C16 H16B 109.7 . . ?
O2 C16 H16B 109.7 . . ?
H16A C16 H16B 108.2 . . ?
C16 C17 H17A 109.0 . . ?
C16 C17 H17B 109.4 . . ?
H17A C17 H17B 109.4 . . ?
C16 C17 H17C 109.9 . . ?
H17A C17 H17C 109.7 . . ?
H17B C17 H17C 109.4 . . ?
C19 C18 O3 110.5(10) . . ?
C19 C18 H18A 109.5 . . ?
O3 C18 H18A 109.5 . . ?
C19 C18 H18B 109.5 . . ?
O3 C18 H18B 109.5 . . ?
H18A C18 H18B 108.1 . . ?
C18 C19 H19A 107.7 . . ?
C18 C19 H19B 109.0 . . ?
H19A C19 H19B 109.5 . . ?
C18 C19 H19C 111.6 . . ?
H19A C19 H19C 109.8 . . ?
H19B C19 H19C 109.2 . . ?
N1 C20 H20A 109.4 . . ?
N1 C20 H20B 109.5 . . ?
H20A C20 H20B 109.7 . . ?
N1 C20 H20C 109.4 . . ?
H20A C20 H20C 109.6 . . ?
H20B C20 H20C 109.2 . . ?
O4 C21 N1 120.3(6) . 2_655 ?
O4 C21 N1 120.3(6) . . ?
N1 C21 N1 119.3(11) 2_655 . ?
C23 C22 N1 111.2(13) . . ?
C23 C22 H22A 109.4 . . ?
N1 C22 H22A 109.4 . . ?
C23 C22 H22B 109.4 . . ?
N1 C22 H22B 109.4 . . ?
H22A C22 H22B 108.0 . . ?
C22 C23 C22 127.3(17) . 2_655 ?
C22 C23 H23A 105.5 . . ?
C22 C23 H23A 105.5 2_655 . ?
C22 C23 H23B 105.5 . . ?
C22 C23 H23B 105.5 2_655 . ?
H23A C23 H23B 106.1 . . ?
C21 N1 C22 125.4(10) . . ?
C21 N1 C20 119.3(8) . . ?
C22 N1 C20 115.3(9) . . ?
N3 N3 O8' 104.6(18) 2_655 2_655 ?
N3 N3 O9 93.1(9) 2_655 . ?
O8' N3 O9 122.5(11) 2_655 . ?
N3 N3 O8 71.7(14) 2_655 . ?
O8' N3 O8 119.8(9) 2_655 . ?
O9 N3 O8 117.8(13) . . ?
N3 N3 O8 61.8(13) 2_655 2_655 ?
O8' N3 O8 43.1(9) 2_655 2_655 ?
O9 N3 O8 116.5(12) . 2_655 ?
O8 N3 O8 108.0(11) . 2_655 ?
N3 N3 O9 48.6(5) 2_655 2_655 ?
O8' N3 O9 125.1(12) 2_655 2_655 ?
O9 N3 O9 44.5(10) . 2_655 ?
O8 N3 O9 97.7(11) . 2_655 ?
O8 N3 O9 90.0(11) 2_655 2_655 ?
N3 N3 O8' 41.5(10) 2_655 . ?
O8' N3 O8' 114.7(12) 2_655 . ?
O9 N3 O8' 114.4(11) . . ?
O8 N3 O8' 30.6(8) . . ?
O8 N3 O8' 85.0(8) 2_655 . ?
O9 N3 O8' 77.7(8) 2_655 . ?
P1 O1 Gd1 151.0(3) . . ?
C16 O2 P1 124.0(5) . . ?
C18 O3 P1 124.0(6) . . ?
C21 O4 Gd1 180.0 . . ?
O7 N2 O5 119.7(8) . . ?
O7 N2 O6 123.2(9) . . ?
O5 N2 O6 116.7(8) . . ?
N2 O5 Gd1 97.1(6) . . ?
N2 O6 Gd1 94.6(6) . . ?
O7' N2' O5' 122.8(11) . . ?
O7' N2' O6' 122.0(10) . . ?
O5' N2' O6' 114.5(9) . . ?
O7' N2' Gd1 174.3(14) . . ?
O5' N2' Gd1 56.5(6) . . ?
O6' N2' Gd1 58.1(6) . . ?
N2' O5' Gd1 98.2(7) . . ?
N2' O6' Gd1 96.4(7) . . ?
O8' O8 N3 107.4(16) . . ?
O8' O8 N3 61.4(13) . 2_655 ?
N3 O8 N3 46.4(13) . 2_655 ?
O8' O8 Gd1 79.7(12) . . ?
N3 O8 Gd1 94.6(8) . . ?
N3 O8 Gd1 92.1(7) 2_655 . ?
O8 O8' N3 75.5(14) . 2_655 ?
O8 O8' N3 42.0(10) . . ?
N3 O8' N3 33.9(12) 2_655 . ?
O8 O8' Gd1 78.5(13) . . ?
N3 O8' Gd1 94.8(7) 2_655 . ?
N3 O8' Gd1 82.6(6) . . ?
O9 O9 N3 86.9(9) 2_655 . ?
O9 O9 N3 48.6(5) 2_655 2_655 ?
N3 O9 N3 38.4(11) . 2_655 ?

loop_
_geom_bond_atom_site_label_1
_geom_bond_atom_site_label_2
_geom_bond_distance
_geom_bond_site_symmetry_2
_geom_bond_publ_flag
Gd1 O4 2.286(6) . ?
Gd1 O1 2.307(4) 2_655 ?
Gd1 O1 2.307(4) . ?
Gd1 O5' 2.423(13) . ?
Gd1 O5' 2.423(13) 2_655 ?
Gd1 O6' 2.456(11) 2_655 ?
Gd1 O6' 2.456(11) . ?
Gd1 O8 2.512(11) . ?
Gd1 O8 2.512(11) 2_655 ?
Gd1 O8' 2.522(13) 2_655 ?
Gd1 O8' 2.522(13) . ?
Gd1 O5 2.529(9) . ?
P1 O1 1.476(4) . ?
P1 O2 1.541(6) . ?
P1 O3 1.553(6) . ?
P1 C1 1.772(6) . ?
C1 C2 1.518(8) . ?
C1 H1A 0.9700 . ?
C1 H1B 0.9700 . ?
C2 C3 1.380(10) . ?
C2 C15 1.409(9) . ?
C3 C4 1.416(11) . ?
C3 C8 1.436(10) . ?
C4 C5 1.355(12) . ?
C4 H4 0.9300 . ?
C5 C6 1.391(13) . ?
C5 H5 0.9300 . ?
C6 C7 1.324(13) . ?
C6 H6 0.9300 . ?
C7 C8 1.456(12) . ?
C7 H7 0.9300 . ?
C8 C9 1.348(11) . ?
C9 C10 1.371(12) . ?
C9 H9 0.9300 . ?
C10 C11 1.418(12) . ?
C10 C15 1.439(10) . ?
C11 C12 1.292(13) . ?
C11 H11 0.9300 . ?
C12 C13 1.397(14) . ?
C12 H12 0.9300 . ?
C13 C14 1.380(12) . ?
C13 H13 0.9300 . ?
C14 C15 1.422(11) . ?
C14 H14 0.9300 . ?
C16 C17 1.369(14) . ?
C16 O2 1.426(10) . ?
C16 H16A 0.9700 . ?
C16 H16B 0.9700 . ?
C17 H17A 0.9622 . ?
C17 H17B 0.9578 . ?
C17 H17C 0.9629 . ?
C18 C19 1.384(14) . ?
C18 O3 1.406(9) . ?
C18 H18A 0.9700 . ?
C18 H18B 0.9700 . ?
C19 H19A 0.9613 . ?
C19 H19B 0.9603 . ?
C19 H19C 0.9606 . ?
C20 N1 1.472(13) . ?
C20 H20A 0.9614 . ?
C20 H20B 0.9605 . ?
C20 H20C 0.9608 . ?
C21 O4 1.256(11) . ?
C21 N1 1.297(9) 2_655 ?
C21 N1 1.297(9) . ?
C22 C23 1.394(13) . ?
C22 N1 1.463(12) . ?
C22 H22A 0.9700 . ?
C22 H22B 0.9700 . ?
C23 H23A 0.9700 . ?
C23 H23B 0.9700 . ?
N3 N3 1.03(3) 2_655 ?
N3 O8' 1.220(15) 2_655 ?
N3 O9 1.239(10) . ?
N3 O8 1.248(10) . ?
N3 O8 1.34(2) 2_655 ?
N3 O9 1.651(14) 2_655 ?
N3 O8' 1.780(17) . ?
N2 O7 1.232(7) . ?
N2 O5 1.235(7) . ?
N2 O6 1.237(7) . ?
N2' O7' 1.226(7) . ?
N2' O5' 1.241(7) . ?
N2' O6' 1.246(8) . ?
O8 O8' 0.950(17) . ?
O9 O9 1.16(2) 2_655 ?

loop_
_geom_torsion_atom_site_label_1
_geom_torsion_atom_site_label_2
_geom_torsion_atom_site_label_3
_geom_torsion_atom_site_label_4
_geom_torsion
_geom_torsion_site_symmetry_1
_geom_torsion_site_symmetry_2
_geom_torsion_site_symmetry_3
_geom_torsion_site_symmetry_4
_geom_torsion_publ_flag
O1 P1 C1 C2 174.5(5) . . . . ?
O2 P1 C1 C2 50.5(6) . . . . ?
O3 P1 C1 C2 -62.3(6) . . . . ?
P1 C1 C2 C3 -89.8(7) . . . . ?
P1 C1 C2 C15 92.0(7) . . . . ?
C15 C2 C3 C4 179.4(6) . . . . ?
C1 C2 C3 C4 1.3(10) . . . . ?
C15 C2 C3 C8 0.9(9) . . . . ?
C1 C2 C3 C8 -177.2(6) . . . . ?
C2 C3 C4 C5 -179.8(7) . . . . ?
C8 C3 C4 C5 -1.2(11) . . . . ?
C3 C4 C5 C6 0.6(13) . . . . ?
C4 C5 C6 C7 -0.1(15) . . . . ?
C5 C6 C7 C8 0.3(14) . . . . ?
C2 C3 C8 C9 -0.5(10) . . . . ?
C4 C3 C8 C9 -179.1(7) . . . . ?
C2 C3 C8 C7 180.0(6) . . . . ?
C4 C3 C8 C7 1.4(10) . . . . ?
C6 C7 C8 C9 179.6(8) . . . . ?
C6 C7 C8 C3 -1.0(12) . . . . ?
C3 C8 C9 C10 0.6(11) . . . . ?
C7 C8 C9 C10 -179.9(7) . . . . ?
C8 C9 C10 C11 179.5(8) . . . . ?
C8 C9 C10 C15 -1.0(12) . . . . ?
C9 C10 C11 C12 -179.9(9) . . . . ?
C15 C10 C11 C12 0.6(14) . . . . ?
C10 C11 C12 C13 -0.4(17) . . . . ?
C11 C12 C13 C14 -0.1(16) . . . . ?
C12 C13 C14 C15 0.4(13) . . . . ?
C3 C2 C15 C14 180.0(7) . . . . ?
C1 C2 C15 C14 -1.8(10) . . . . ?
C3 C2 C15 C10 -1.3(9) . . . . ?
C1 C2 C15 C10 176.9(6) . . . . ?
C13 C14 C15 C2 178.6(7) . . . . ?
C13 C14 C15 C10 -0.1(11) . . . . ?
C9 C10 C15 C2 1.3(10) . . . . ?
C11 C10 C15 C2 -179.2(7) . . . . ?
C9 C10 C15 C14 -179.9(7) . . . . ?
C11 C10 C15 C14 -0.4(11) . . . . ?
N1 C22 C23 C22 -1.8(7) . . . 2_655 ?
O4 C21 N1 C22 177.7(9) . . . . ?
N1 C21 N1 C22 -2.3(9) 2_655 . . . ?
O4 C21 N1 C20 1.2(11) . . . . ?
N1 C21 N1 C20 -178.8(11) 2_655 . . . ?
C23 C22 N1 C21 4.2(16) . . . . ?
C23 C22 N1 C20 -179.2(9) . . . . ?
O2 P1 O1 Gd1 114.6(7) . . . . ?
O3 P1 O1 Gd1 -124.8(7) . . . . ?
C1 P1 O1 Gd1 -5.3(9) . . . . ?
C17 C16 O2 P1 -134.3(8) . . . . ?
O1 P1 O2 C16 34.5(8) . . . . ?
O3 P1 O2 C16 -89.2(7) . . . . ?
C1 P1 O2 C16 158.9(7) . . . . ?
C19 C18 O3 P1 119.7(9) . . . . ?
O1 P1 O3 C18 -44.1(7) . . . . ?
O2 P1 O3 C18 80.0(7) . . . . ?
C1 P1 O3 C18 -168.1(7) . . . . ?
O7 N2 O5 Gd1 169.6(13) . . . . ?
O6 N2 O5 Gd1 -17.2(14) . . . . ?
O7 N2 O6 Gd1 -170.3(14) . . . . ?
O5 N2 O6 Gd1 16.7(13) . . . . ?
O7' N2' O5' Gd1 -173.2(17) . . . . ?
O6' N2' O5' Gd1 -2.1(17) . . . . ?
O7' N2' O6' Gd1 173.3(17) . . . . ?
O5' N2' O6' Gd1 2.1(17) . . . . ?
N3 N3 O8 O8' 7.9(14) 2_655 . . . ?
O8' N3 O8 O8' -89(2) 2_655 . . . ?
O9 N3 O8 O8' 91.6(19) . . . . ?
O8 N3 O8 O8' -43(2) 2_655 . . . ?
O9 N3 O8 O8' 49.5(16) 2_655 . . . ?
O8' N3 O8 N3 -96.7(18) 2_655 . . 2_655 ?
O9 N3 O8 N3 83.7(13) . . . 2_655 ?
O8 N3 O8 N3 -50.9(12) 2_655 . . 2_655 ?
O9 N3 O8 N3 41.6(6) 2_655 . . 2_655 ?
O8' N3 O8 N3 -7.9(14) . . . 2_655 ?
N3 N3 O8 Gd1 88.6(7) 2_655 . . . ?
O8' N3 O8 Gd1 -8.1(16) 2_655 . . . ?
O9 N3 O8 Gd1 172.3(13) . . . . ?
O8 N3 O8 Gd1 37.6(10) 2_655 . . . ?
O9 N3 O8 Gd1 130.2(8) 2_655 . . . ?
O8' N3 O8 Gd1 80.6(14) . . . . ?
N3 O8 O8' N3 -6.5(12) . . . 2_655 ?
Gd1 O8 O8' N3 -98.1(6) . . . 2_655 ?
N3 O8 O8' N3 6.5(12) 2_655 . . . ?
Gd1 O8 O8' N3 -91.6(11) . . . . ?
N3 O8 O8' Gd1 91.6(11) . . . . ?
N3 O8 O8' Gd1 98.1(6) 2_655 . . . ?
N3 N3 O8' O8 -169(2) 2_655 . . . ?
O8' N3 O8' O8 107.2(17) 2_655 . . . ?
O9 N3 O8' O8 -104(2) . . . . ?
O8 N3 O8' O8 139(2) 2_655 . . . ?
O9 N3 O8' O8 -129.5(17) 2_655 . . . ?
O8' N3 O8' N3 -84.1(19) 2_655 . . 2_655 ?
O9 N3 O8' N3 64.9(10) . . . 2_655 ?
O8 N3 O8' N3 169(2) . . . 2_655 ?
O8 N3 O8' N3 -52.0(12) 2_655 . . 2_655 ?
O9 N3 O8' N3 39.1(8) 2_655 . . 2_655 ?
N3 N3 O8' Gd1 110.3(10) 2_655 . . . ?
O8' N3 O8' Gd1 26.1(10) 2_655 . . . ?
O9 N3 O8' Gd1 175.2(12) . . . . ?
O8 N3 O8' Gd1 -81.1(15) . . . . ?
O8 N3 O8' Gd1 58.3(6) 2_655 . . . ?
O9 N3 O8' Gd1 149.4(7) 2_655 . . . ?
N3 N3 O9 O9 -0.4(19) 2_655 . . 2_655 ?
O8' N3 O9 O9 109.0(19) 2_655 . . 2_655 ?
O8 N3 O9 O9 -71.4(19) . . . 2_655 ?
O8 N3 O9 O9 59.5(18) 2_655 . . 2_655 ?
O8' N3 O9 O9 -37.4(17) . . . 2_655 ?
O8' N3 O9 N3 109(3) 2_655 . . 2_655 ?
O8 N3 O9 N3 -71.0(17) . . . 2_655 ?
O8 N3 O9 N3 59.9(16) 2_655 . . 2_655 ?
O9 N3 O9 N3 0.4(19) 2_655 . . 2_655 ?
O8' N3 O9 N3 -37.0(10) . . . 2_655 ?
